data_4315174
loop_
_publ_author_name
'Igor L. Fedushkin'
'Olga V. Maslova'
'Markus Hummert'
'Herbert Schumann'

_publ_section_title
;
 One- and Two-Electron-Transfer Reactions of (dpp-Bian)Sm(dme)3
;
_journal_name_full 'Inorganic Chemistry'
_journal_page_first 2901
_journal_page_last 2910
_journal_paper_doi 10.1021/ic902439x
_journal_volume 49
_journal_year 2010
_chemical_formula_sum 'C43.5 H54 Br2 N2 O2 Sm'
_chemical_formula_weight 947.06
_chemical_name_systematic
;
 ?
;
_space_group_IT_number 14
_symmetry_cell_setting monoclinic
_symmetry_space_group_name_Hall '-P 2ybc'
_symmetry_space_group_name_H-M 'P 1 21/c 1'
_atom_sites_solution_hydrogens geom
_atom_sites_solution_primary direct
_atom_sites_solution_secondary difmap
_audit_creation_method SHELXL-97
_cell_angle_alpha 90.00
_cell_angle_beta 106.641(6)
_cell_angle_gamma 90.00
_cell_formula_units_Z 4
_cell_length_a 19.9920(11)
_cell_length_b 14.1640(7)
_cell_length_c 15.4260(10)
_cell_measurement_reflns_used 2885
_cell_measurement_temperature 150(2)
_cell_measurement_theta_max 28.7926
_cell_measurement_theta_min 3.0067
_cell_volume 4185.2(4)
_computing_cell_refinement
;
        CrysAlis RED, Oxford Diffraction Ltd.,
        Version 1.171.29.10 (release 13-04-2006 CrysAlis171 .NET)
        (compiled Apr 13 2006,12:24:59)
;
_computing_data_collection
;
        CrysAlis CCD, Oxford Diffraction Ltd.,
        Version 1.171.29.10 (release 13-04-2006 CrysAlis171 .NET)
        (compiled Apr 13 2006,12:24:59)
;
_computing_data_reduction
;
        CrysAlis RED, Oxford Diffraction Ltd.,
        Version 1.171.29.10 (release 13-04-2006 CrysAlis171 .NET)
        (compiled Apr 13 2006,12:24:59)
;
_computing_structure_refinement 'SHELXL-97 (Sheldrick, 1997)'
_computing_structure_solution 'SHELXS-97 (Sheldrick, 1990)'
_diffrn_ambient_temperature 150(2)
_diffrn_detector_area_resol_mean 16.3031
_diffrn_measured_fraction_theta_full 0.997
_diffrn_measured_fraction_theta_max 0.997
_diffrn_measurement_device_type 'Oxford Diffraction Xcalibur S Sapphire'
_diffrn_measurement_method \w
_diffrn_radiation_monochromator graphite
_diffrn_radiation_source 'Enhance (Mo) X-ray Source'
_diffrn_radiation_type MoK\a
_diffrn_radiation_wavelength 0.71073
_diffrn_reflns_av_R_equivalents 0.1175
_diffrn_reflns_av_sigmaI/netI 0.3225
_diffrn_reflns_limit_h_max 22
_diffrn_reflns_limit_h_min -23
_diffrn_reflns_limit_k_max 10
_diffrn_reflns_limit_k_min -16
_diffrn_reflns_limit_l_max 18
_diffrn_reflns_limit_l_min -15
_diffrn_reflns_number 20306
_diffrn_reflns_theta_full 25.00
_diffrn_reflns_theta_max 25.00
_diffrn_reflns_theta_min 3.02
_exptl_absorpt_coefficient_mu 3.349
_exptl_absorpt_correction_T_max 0.9673
_exptl_absorpt_correction_T_min 0.5398
_exptl_absorpt_correction_type multi-scan
_exptl_absorpt_process_details
;
CrysAlis RED, Oxford Diffraction Ltd.,
Version 1.171.32.5 (release 08-05-2007 CrysAlis171 .NET)
(compiled May  8 2007,13:10:02)
Empirical absorption correction using spherical harmonics,
implemented in SCALE3 ABSPACK scaling algorithm.
;
_exptl_crystal_colour black
_exptl_crystal_density_diffrn 1.503
_exptl_crystal_density_method 'not measured'
_exptl_crystal_description plate
_exptl_crystal_F_000 1908
_exptl_crystal_size_max 0.21
_exptl_crystal_size_mid 0.11
_exptl_crystal_size_min 0.01
_platon_squeeze_details
;
 Platon SQUEEZE proceedure was applied to a highly disordered molecule  
 of toluene. Although the atoms do not appear in the tables for atomic 
 coordinates and equivalent isotropic/unisotropic displacement 
 parameters they are considered in SFAC in order to get the correct 
 values for MW and density.
;
_refine_diff_density_max 1.118
_refine_diff_density_min -1.241
_refine_diff_density_rms 0.153
_refine_ls_extinction_method none
_refine_ls_goodness_of_fit_ref 0.853
_refine_ls_hydrogen_treatment constr
_refine_ls_matrix_type full
_refine_ls_number_parameters 434
_refine_ls_number_reflns 7349
_refine_ls_number_restraints 0
_refine_ls_restrained_S_all 0.853
_refine_ls_R_factor_all 0.1590
_refine_ls_R_factor_gt 0.0613
_refine_ls_shift/su_max 0.000
_refine_ls_shift/su_mean 0.000
_refine_ls_structure_factor_coef Fsqd
_refine_ls_weighting_details 'calc w=1/[\s^2^(Fo^2^)+(0.0522P)^2^+0.0000P] where P=(Fo^2^+2Fc^2^)/3'
_refine_ls_weighting_scheme calc
_refine_ls_wR_factor_gt 0.1292
_refine_ls_wR_factor_ref 0.1454
_reflns_number_gt 2839
_reflns_number_total 7349
_reflns_threshold_expression >2sigma(I)
_cod_data_source_file ic902439x_si_002.cif
_cod_data_source_block xmh206
_cod_original_formula_sum 'C43.50 H54 Br2 N2 O2 Sm'
_cod_database_code 4315174

loop_
_symmetry_equiv_pos_as_xyz
'x, y, z'
'-x, y+1/2, -z+1/2'
'-x, -y, -z'
'x, -y-1/2, z-1/2'

loop_
_atom_site_label
_atom_site_type_symbol
_atom_site_fract_x
_atom_site_fract_y
_atom_site_fract_z
_atom_site_U_iso_or_equiv
_atom_site_adp_type
_atom_site_occupancy
_atom_site_symmetry_multiplicity
_atom_site_calc_flag
_atom_site_refinement_flags
_atom_site_disorder_assembly
_atom_site_disorder_group
C1 C 0.2712(6) 0.4980(8) 0.3013(7) 0.026(3) Uani 1 1 d . . .
C2 C 0.2831(6) 0.4064(9) 0.3435(8) 0.024(3) Uani 1 1 d . . .
C3 C 0.3497(6) 0.3663(10) 0.3385(8) 0.033(3) Uani 1 1 d . . .
C4 C 0.3765(7) 0.4371(10) 0.2876(8) 0.044(4) Uani 1 1 d . . .
C5 C 0.3301(6) 0.5192(9) 0.2609(8) 0.036(3) Uani 1 1 d . . .
C6 C 0.3479(7) 0.5894(10) 0.2091(8) 0.047(4) Uani 1 1 d . . .
H6 H 0.3184 0.6423 0.1885 0.056 Uiso 1 1 calc R . .
C7 C 0.4101(6) 0.5793(11) 0.1886(9) 0.052(4) Uani 1 1 d . . .
H7 H 0.4230 0.6278 0.1540 0.062 Uiso 1 1 calc R . .
C8 C 0.4549(7) 0.5041(10) 0.2145(9) 0.051(4) Uani 1 1 d . . .
H8 H 0.4977 0.5034 0.1992 0.062 Uiso 1 1 calc R . .
C9 C 0.4388(6) 0.4309(10) 0.2617(8) 0.034(4) Uani 1 1 d . . .
C10 C 0.4773(6) 0.3492(12) 0.2918(8) 0.051(4) Uani 1 1 d . . .
H10 H 0.5209 0.3409 0.2797 0.061 Uiso 1 1 calc R . .
C11 C 0.4537(7) 0.2805(10) 0.3382(9) 0.052(4) Uani 1 1 d . . .
H11 H 0.4801 0.2241 0.3540 0.063 Uiso 1 1 calc R . .
C12 C 0.3881(6) 0.2912(10) 0.3648(8) 0.040(4) Uani 1 1 d . . .
H12 H 0.3744 0.2443 0.4003 0.048 Uiso 1 1 calc R . .
C13 C 0.2611(6) 0.2941(10) 0.4469(9) 0.036(3) Uani 1 1 d . . .
C14 C 0.2314(6) 0.2057(10) 0.4256(9) 0.034(3) Uani 1 1 d . . .
C15 C 0.2522(6) 0.1334(9) 0.4895(8) 0.037(3) Uani 1 1 d . . .
H15 H 0.2311 0.0731 0.4761 0.044 Uiso 1 1 calc R . .
C16 C 0.3013(6) 0.1463(9) 0.5699(8) 0.039(4) Uani 1 1 d . . .
H16 H 0.3160 0.0951 0.6107 0.047 Uiso 1 1 calc R . .
C17 C 0.3302(6) 0.2374(11) 0.5918(9) 0.049(4) Uani 1 1 d . . .
H17 H 0.3637 0.2467 0.6489 0.059 Uiso 1 1 calc R . .
C18 C 0.3113(6) 0.3155(10) 0.5319(9) 0.039(4) Uani 1 1 d . . .
C19 C 0.3456(6) 0.4074(9) 0.5607(8) 0.040(4) Uani 1 1 d . . .
H19 H 0.3299 0.4505 0.5074 0.048 Uiso 1 1 calc R . .
C20 C 0.3211(7) 0.4507(9) 0.6343(9) 0.063(4) Uani 1 1 d . . .
H20A H 0.2710 0.4641 0.6116 0.094 Uiso 1 1 calc R . .
H20B H 0.3466 0.5096 0.6541 0.094 Uiso 1 1 calc R . .
H20C H 0.3296 0.4069 0.6854 0.094 Uiso 1 1 calc R . .
C21 C 0.4262(6) 0.4050(10) 0.5863(9) 0.074(5) Uani 1 1 d . . .
H21A H 0.4442 0.3633 0.6384 0.111 Uiso 1 1 calc R . .
H21B H 0.4446 0.4689 0.6016 0.111 Uiso 1 1 calc R . .
H21C H 0.4409 0.3813 0.5349 0.111 Uiso 1 1 calc R . .
C22 C 0.1804(6) 0.1869(9) 0.3343(8) 0.038(4) Uani 1 1 d . . .
H22 H 0.1629 0.2494 0.3069 0.046 Uiso 1 1 calc R . .
C23 C 0.1157(6) 0.1296(9) 0.3435(9) 0.051(4) Uani 1 1 d . . .
H23A H 0.1293 0.0637 0.3580 0.077 Uiso 1 1 calc R . .
H23B H 0.0784 0.1325 0.2863 0.077 Uiso 1 1 calc R . .
H23C H 0.0992 0.1569 0.3919 0.077 Uiso 1 1 calc R . .
C24 C 0.2134(6) 0.1398(9) 0.2728(8) 0.050(4) Uani 1 1 d . . .
H24A H 0.2546 0.1758 0.2699 0.075 Uiso 1 1 calc R . .
H24B H 0.1801 0.1362 0.2123 0.075 Uiso 1 1 calc R . .
H24C H 0.2275 0.0759 0.2950 0.075 Uiso 1 1 calc R . .
C25 C 0.2162(6) 0.6454(10) 0.2769(8) 0.035(3) Uani 1 1 d . . .
C26 C 0.1744(6) 0.6758(9) 0.1974(8) 0.028(3) Uani 1 1 d . . .
C27 C 0.1788(6) 0.7707(10) 0.1744(9) 0.045(4) Uani 1 1 d . . .
H27 H 0.1531 0.7927 0.1163 0.054 Uiso 1 1 calc R . .
C28 C 0.2219(7) 0.8346(9) 0.2382(11) 0.050(4) Uani 1 1 d . . .
H28 H 0.2233 0.8997 0.2242 0.060 Uiso 1 1 calc R . .
C29 C 0.2606(6) 0.8004(11) 0.3189(10) 0.052(4) Uani 1 1 d . . .
H29 H 0.2890 0.8430 0.3614 0.062 Uiso 1 1 calc R . .
C30 C 0.2607(6) 0.7067(10) 0.3419(9) 0.038(4) Uani 1 1 d . . .
C31 C 0.3034(8) 0.6755(10) 0.4333(10) 0.073(5) Uani 1 1 d . . .
H31 H 0.2887 0.6092 0.4405 0.088 Uiso 1 1 calc R . .
C32 C 0.2885(7) 0.7321(10) 0.5108(9) 0.067(5) Uani 1 1 d . . .
H32A H 0.2959 0.7995 0.5023 0.100 Uiso 1 1 calc R . .
H32B H 0.3200 0.7112 0.5687 0.100 Uiso 1 1 calc R . .
H32C H 0.2400 0.7217 0.5107 0.100 Uiso 1 1 calc R . .
C33 C 0.3827(7) 0.6712(13) 0.4451(11) 0.117(8) Uani 1 1 d . . .
H33A H 0.3920 0.6249 0.4027 0.175 Uiso 1 1 calc R . .
H33B H 0.4071 0.6523 0.5072 0.175 Uiso 1 1 calc R . .
H33C H 0.3992 0.7335 0.4327 0.175 Uiso 1 1 calc R . .
C34 C 0.1286(6) 0.6105(10) 0.1300(8) 0.044(4) Uani 1 1 d . . .
H34 H 0.1311 0.5472 0.1595 0.053 Uiso 1 1 calc R . .
C35 C 0.0507(6) 0.6430(9) 0.1043(8) 0.053(4) Uani 1 1 d . . .
H35A H 0.0469 0.7071 0.0794 0.079 Uiso 1 1 calc R . .
H35B H 0.0344 0.6425 0.1584 0.079 Uiso 1 1 calc R . .
H35C H 0.0221 0.5999 0.0590 0.079 Uiso 1 1 calc R . .
C36 C 0.1513(6) 0.5969(9) 0.0409(8) 0.050(4) Uani 1 1 d . . .
H36A H 0.1486 0.6576 0.0096 0.074 Uiso 1 1 calc R . .
H36B H 0.1202 0.5514 0.0013 0.074 Uiso 1 1 calc R . .
H36C H 0.1994 0.5733 0.0566 0.074 Uiso 1 1 calc R . .
C37 C -0.0453(6) 0.4586(9) 0.3412(9) 0.052(4) Uani 1 1 d . . .
H37A H -0.0926 0.4616 0.2997 0.078 Uiso 1 1 calc R . .
H37B H -0.0344 0.5183 0.3744 0.078 Uiso 1 1 calc R . .
H37C H -0.0423 0.4067 0.3841 0.078 Uiso 1 1 calc R . .
C38 C -0.0167(6) 0.3579(10) 0.2331(9) 0.052(4) Uani 1 1 d . . .
H38A H -0.0678 0.3560 0.2044 0.063 Uiso 1 1 calc R . .
H38B H -0.0025 0.2996 0.2691 0.063 Uiso 1 1 calc R . .
C39 C 0.0220(6) 0.3674(10) 0.1622(9) 0.051(4) Uani 1 1 d . . .
H39A H 0.0162 0.3095 0.1249 0.061 Uiso 1 1 calc R . .
H39B H 0.0037 0.4217 0.1220 0.061 Uiso 1 1 calc R . .
C40 C 0.1401(6) 0.3576(9) 0.1576(8) 0.048(4) Uani 1 1 d . . .
H40A H 0.1346 0.2904 0.1418 0.071 Uiso 1 1 calc R . .
H40B H 0.1886 0.3699 0.1925 0.071 Uiso 1 1 calc R . .
H40C H 0.1285 0.3955 0.1021 0.071 Uiso 1 1 calc R . .
O1 O 0.0032(4) 0.4432(6) 0.2911(6) 0.047(2) Uani 1 1 d . . .
O2 O 0.0950(4) 0.3820(5) 0.2101(5) 0.037(2) Uani 1 1 d . . .
N1 N 0.2160(4) 0.5468(7) 0.3014(6) 0.027(2) Uani 1 1 d . . .
N2 N 0.2388(5) 0.3722(7) 0.3859(7) 0.034(3) Uani 1 1 d . . .
Br2 Br 0.10778(6) 0.36257(9) 0.50415(8) 0.0336(4) Uani 1 1 d . . .
Br1 Br 0.09224(5) 0.64610(8) 0.40613(8) 0.0270(3) Uani 1 1 d . . .
Sm1 Sm 0.12982(3) 0.46356(5) 0.35598(5) 0.0334(2) Uani 1 1 d . . .

loop_
_atom_site_aniso_label
_atom_site_aniso_U_11
_atom_site_aniso_U_22
_atom_site_aniso_U_33
_atom_site_aniso_U_23
_atom_site_aniso_U_13
_atom_site_aniso_U_12
C1 0.015(7) 0.047(9) 0.020(7) 0.001(7) 0.013(6) -0.004(6)
C2 0.028(8) 0.033(9) 0.015(7) 0.004(7) 0.012(6) 0.002(6)
C3 0.034(8) 0.049(9) 0.022(8) 0.006(7) 0.018(6) 0.018(7)
C4 0.041(9) 0.055(11) 0.025(8) -0.029(8) -0.007(7) 0.009(8)
C5 0.026(7) 0.038(9) 0.039(9) -0.008(8) 0.001(7) -0.017(7)
C6 0.052(10) 0.049(10) 0.028(9) 0.026(8) -0.008(7) -0.013(8)
C7 0.021(8) 0.084(12) 0.057(10) 0.006(10) 0.021(8) -0.013(8)
C8 0.034(9) 0.069(11) 0.057(11) 0.007(9) 0.021(8) -0.009(8)
C9 0.016(7) 0.056(10) 0.029(8) -0.001(8) 0.007(6) 0.010(7)
C10 0.030(8) 0.096(13) 0.029(9) 0.002(10) 0.013(7) 0.002(9)
C11 0.050(10) 0.064(11) 0.038(10) 0.000(9) 0.007(8) 0.023(8)
C12 0.025(8) 0.064(10) 0.038(9) 0.007(8) 0.022(7) 0.013(7)
C13 0.024(8) 0.048(10) 0.038(9) 0.001(8) 0.010(7) -0.005(7)
C14 0.019(7) 0.045(9) 0.038(9) 0.007(8) 0.010(7) 0.015(7)
C15 0.029(8) 0.047(9) 0.035(9) -0.004(8) 0.009(7) 0.011(7)
C16 0.050(9) 0.031(9) 0.031(9) 0.003(8) 0.004(7) 0.018(8)
C17 0.043(9) 0.082(12) 0.026(9) -0.017(10) 0.016(7) 0.008(9)
C18 0.028(8) 0.060(10) 0.033(9) 0.014(9) 0.012(7) 0.008(8)
C19 0.034(8) 0.050(10) 0.031(9) 0.009(8) -0.001(7) -0.016(7)
C20 0.101(11) 0.053(10) 0.043(9) -0.035(9) 0.035(8) -0.009(9)
C21 0.050(10) 0.098(13) 0.066(12) -0.009(11) 0.005(8) -0.030(9)
C22 0.024(8) 0.045(9) 0.045(10) 0.002(8) 0.008(7) 0.024(7)
C23 0.036(8) 0.057(10) 0.052(10) -0.016(9) -0.001(7) -0.003(7)
C24 0.045(9) 0.067(10) 0.041(9) -0.015(9) 0.017(7) -0.002(8)
C25 0.033(8) 0.050(10) 0.020(8) -0.001(8) 0.006(6) -0.006(8)
C26 0.033(8) 0.028(8) 0.024(8) -0.008(7) 0.012(6) -0.005(6)
C27 0.041(9) 0.049(10) 0.053(10) 0.004(9) 0.028(8) 0.014(8)
C28 0.045(9) 0.031(9) 0.092(13) -0.019(10) 0.046(9) -0.010(8)
C29 0.029(8) 0.061(12) 0.050(11) -0.008(10) -0.012(8) 0.000(8)
C30 0.034(8) 0.041(10) 0.031(9) -0.004(8) -0.007(7) 0.005(7)
C31 0.097(14) 0.053(11) 0.062(13) -0.040(10) 0.010(10) -0.005(10)
C32 0.082(11) 0.059(11) 0.060(11) 0.006(10) 0.023(9) -0.027(9)
C33 0.047(11) 0.20(2) 0.099(15) -0.089(15) 0.012(10) 0.024(12)
C34 0.041(9) 0.064(11) 0.027(9) -0.010(8) 0.008(7) -0.010(7)
C35 0.041(9) 0.069(11) 0.053(10) -0.015(9) 0.023(7) 0.004(8)
C36 0.066(9) 0.045(9) 0.032(9) -0.002(8) 0.005(7) 0.006(8)
C37 0.044(8) 0.052(10) 0.062(10) -0.001(9) 0.018(8) -0.006(8)
C38 0.051(9) 0.040(9) 0.063(11) 0.001(9) 0.012(8) -0.008(8)
C39 0.043(9) 0.058(10) 0.050(10) 0.004(9) 0.010(8) -0.009(8)
C40 0.061(9) 0.036(9) 0.053(10) 0.012(8) 0.028(8) 0.000(7)
O1 0.039(5) 0.054(7) 0.054(6) 0.004(6) 0.025(5) 0.007(5)
O2 0.040(5) 0.046(6) 0.024(5) 0.001(5) 0.008(4) 0.001(4)
N1 0.022(6) 0.041(7) 0.012(5) 0.014(6) -0.004(4) 0.007(5)
N2 0.040(7) 0.027(7) 0.030(7) -0.007(6) 0.004(5) -0.009(5)
Br2 0.0362(8) 0.0434(8) 0.0280(8) 0.0178(7) 0.0201(6) 0.0180(6)
Br1 0.0265(7) 0.0201(7) 0.0380(8) -0.0082(7) 0.0149(6) 0.0002(6)
Sm1 0.0314(4) 0.0403(4) 0.0305(4) -0.0007(4) 0.0123(3) 0.0006(4)

loop_
_atom_type_symbol
_atom_type_description
_atom_type_scat_dispersion_real
_atom_type_scat_dispersion_imag
_atom_type_scat_source
C C 0.0033 0.0016 'International Tables Vol C Tables 4.2.6.8 and 6.1.1.4'
H H 0.0000 0.0000 'International Tables Vol C Tables 4.2.6.8 and 6.1.1.4'
O O 0.0106 0.0060 'International Tables Vol C Tables 4.2.6.8 and 6.1.1.4'
N N 0.0061 0.0033 'International Tables Vol C Tables 4.2.6.8 and 6.1.1.4'
Br Br -0.2901 2.4595 'International Tables Vol C Tables 4.2.6.8 and 6.1.1.4'
Sm Sm -0.1638 3.4418 'International Tables Vol C Tables 4.2.6.8 and 6.1.1.4'

loop_
_geom_angle_atom_site_label_1
_geom_angle_atom_site_label_2
_geom_angle_atom_site_label_3
_geom_angle
_geom_angle_site_symmetry_1
_geom_angle_site_symmetry_3
_geom_angle_publ_flag
N1 C1 C2 120.5(10) . . ?
N1 C1 C5 130.9(11) . . ?
C2 C1 C5 108.6(10) . . ?
N2 C2 C1 120.1(11) . . ?
N2 C2 C3 128.7(11) . . ?
C1 C2 C3 111.0(10) . . ?
C12 C3 C4 116.9(12) . . ?
C12 C3 C2 139.3(13) . . ?
C4 C3 C2 103.9(11) . . ?
C9 C4 C3 126.5(13) . . ?
C9 C4 C5 120.3(14) . . ?
C3 C4 C5 113.2(12) . . ?
C6 C5 C4 119.0(12) . . ?
C6 C5 C1 137.7(12) . . ?
C4 C5 C1 103.3(12) . . ?
C7 C6 C5 117.2(13) . . ?
C6 C7 C8 124.8(14) . . ?
C9 C8 C7 120.8(13) . . ?
C8 C9 C10 128.3(13) . . ?
C8 C9 C4 117.9(13) . . ?
C10 C9 C4 113.8(13) . . ?
C11 C10 C9 121.6(13) . . ?
C10 C11 C12 122.2(13) . . ?
C3 C12 C11 118.8(13) . . ?
C14 C13 C18 123.2(12) . . ?
C14 C13 N2 120.6(11) . . ?
C18 C13 N2 116.1(11) . . ?
C13 C14 C15 118.3(12) . . ?
C13 C14 C22 120.7(12) . . ?
C15 C14 C22 120.9(12) . . ?
C16 C15 C14 122.5(13) . . ?
C15 C16 C17 118.7(12) . . ?
C16 C17 C18 122.6(12) . . ?
C17 C18 C13 114.6(12) . . ?
C17 C18 C19 118.3(12) . . ?
C13 C18 C19 127.0(12) . . ?
C18 C19 C20 111.5(11) . . ?
C18 C19 C21 114.7(11) . . ?
C20 C19 C21 111.2(11) . . ?
C24 C22 C14 112.1(9) . . ?
C24 C22 C23 111.1(10) . . ?
C14 C22 C23 111.2(10) . . ?
C26 C25 C30 123.1(13) . . ?
C26 C25 N1 120.1(11) . . ?
C30 C25 N1 116.8(11) . . ?
C25 C26 C27 118.1(12) . . ?
C25 C26 C34 122.3(12) . . ?
C27 C26 C34 119.3(12) . . ?
C26 C27 C28 120.2(12) . . ?
C29 C28 C27 118.7(13) . . ?
C28 C29 C30 122.8(13) . . ?
C29 C30 C25 116.9(12) . . ?
C29 C30 C31 119.2(13) . . ?
C25 C30 C31 123.8(13) . . ?
C30 C31 C32 113.2(12) . . ?
C30 C31 C33 114.4(14) . . ?
C32 C31 C33 110.6(11) . . ?
C26 C34 C35 111.2(11) . . ?
C26 C34 C36 114.1(10) . . ?
C35 C34 C36 109.3(9) . . ?
O1 C38 C39 104.9(11) . . ?
O2 C39 C38 107.1(10) . . ?
C37 O1 C38 110.2(9) . . ?
C37 O1 Sm1 123.0(7) . . ?
C38 O1 Sm1 114.0(7) . . ?
C40 O2 C39 112.8(9) . . ?
C40 O2 Sm1 125.5(7) . . ?
C39 O2 Sm1 121.1(7) . . ?
C1 N1 C25 116.5(10) . . ?
C1 N1 Sm1 115.3(8) . . ?
C25 N1 Sm1 127.9(7) . . ?
C2 N2 C13 118.5(10) . . ?
C2 N2 Sm1 113.2(8) . . ?
C13 N2 Sm1 128.2(8) . . ?
N1 Sm1 O2 87.4(3) . . ?
N1 Sm1 O1 131.8(3) . . ?
O2 Sm1 O1 65.3(3) . . ?
N1 Sm1 N2 69.0(3) . . ?
O2 Sm1 N2 85.9(3) . . ?
O1 Sm1 N2 140.2(3) . . ?
N1 Sm1 Br2 144.45(19) . . ?
O2 Sm1 Br2 115.73(19) . . ?
O1 Sm1 Br2 83.65(19) . . ?
N2 Sm1 Br2 85.3(3) . . ?
N1 Sm1 Br1 85.5(2) . . ?
O2 Sm1 Br1 130.39(18) . . ?
O1 Sm1 Br1 84.1(2) . . ?
N2 Sm1 Br1 135.3(2) . . ?
Br2 Sm1 Br1 97.15(4) . . ?

loop_
_geom_bond_atom_site_label_1
_geom_bond_atom_site_label_2
_geom_bond_distance
_geom_bond_site_symmetry_2
_geom_bond_publ_flag
C1 N1 1.302(12) . ?
C1 C2 1.441(15) . ?
C1 C5 1.513(16) . ?
C2 N2 1.332(13) . ?
C2 C3 1.471(15) . ?
C3 C12 1.306(15) . ?
C3 C4 1.465(17) . ?
C4 C9 1.416(16) . ?
C4 C5 1.470(16) . ?
C5 C6 1.385(15) . ?
C6 C7 1.374(16) . ?
C7 C8 1.376(16) . ?
C8 C9 1.357(16) . ?
C9 C10 1.394(16) . ?
C10 C11 1.369(17) . ?
C11 C12 1.490(15) . ?
C13 C14 1.383(16) . ?
C13 C18 1.437(15) . ?
C13 N2 1.438(14) . ?
C14 C15 1.400(15) . ?
C14 C22 1.507(15) . ?
C15 C16 1.355(14) . ?
C16 C17 1.415(16) . ?
C17 C18 1.422(16) . ?
C18 C19 1.480(16) . ?
C19 C20 1.490(16) . ?
C19 C21 1.546(15) . ?
C22 C24 1.461(15) . ?
C22 C23 1.567(15) . ?
C25 C26 1.342(14) . ?
C25 C30 1.428(15) . ?
C25 N1 1.448(14) . ?
C26 C27 1.399(16) . ?
C26 C34 1.494(14) . ?
C27 C28 1.429(16) . ?
C28 C29 1.354(16) . ?
C29 C30 1.373(16) . ?
C30 C31 1.491(17) . ?
C31 C32 1.538(17) . ?
C31 C33 1.543(17) . ?
C34 C35 1.562(14) . ?
C34 C36 1.578(15) . ?
C37 O1 1.419(13) . ?
C38 O1 1.489(14) . ?
C38 C39 1.516(17) . ?
C39 O2 1.449(12) . ?
C40 O2 1.418(13) . ?
O1 Sm1 2.458(8) . ?
O2 Sm1 2.447(8) . ?
N1 Sm1 2.428(9) . ?
N2 Sm1 2.462(9) . ?
Br2 Sm1 2.8358(13) . ?
Br1 Sm1 2.8602(13) . ?

loop_
_platon_squeeze_void_nr
_platon_squeeze_void_average_x
_platon_squeeze_void_average_y
_platon_squeeze_void_average_z
_platon_squeeze_void_volume
_platon_squeeze_void_count_electrons
1 0.500 0.000 0.500 198.3 6.1
2 0.500 0.500 0.000 198.3 6.3
